data_4088360
loop_
_publ_author_name
'Wurm, Thomas'
'Mulks, Florian'
'B\"ohling, Constantin R. N.'
'Riedel, Dominic'
'Zargaran, Poorya'
'Rudolph, Matthias'
'Rominger, Frank'
'Hashmi, A. Stephen K.'

_publ_section_title
;
 Synthesis of Different Classes of Six-Membered Gold(I) NHC Complexes by
 the Isonitrile Route
;
_journal_issue 8
_journal_name_full Organometallics
_journal_page_first 1070
_journal_paper_doi 10.1021/acs.organomet.6b00023
_journal_volume 35
_journal_year 2016
_chemical_formula_sum 'C20 H32 Au Cl N2 O'
_chemical_formula_weight 548.89
_chemical_name_common '6l in manuscript'
_space_group_crystal_system tetragonal
_space_group_IT_number 86
_space_group_name_Hall '-P 4bc'
_space_group_name_H-M_alt 'P 42/n :2'
_atom_sites_solution_hydrogens geom
_audit_creation_method SHELXL-2014/7
_cell_angle_alpha 90
_cell_angle_beta 90
_cell_angle_gamma 90
_cell_formula_units_Z 8
_cell_length_a 21.609(4)
_cell_length_b 21.609(4)
_cell_length_c 9.5009(19)
_cell_measurement_reflns_used 2904
_cell_measurement_temperature 200(2)
_cell_measurement_theta_max 20.82
_cell_measurement_theta_min 2.34
_cell_volume 4436.4(15)
_computing_cell_refinement 'Bruker SAINT'
_computing_data_collection 'Bruker APEX'
_computing_data_reduction 'Bruker SAINT'
_computing_molecular_graphics 'Bruker SHELXTL'
_computing_publication_material 'Bruker SHELXTL'
_computing_structure_refinement 'SHELXL-2014/7 (Sheldrick, 2014)'
_computing_structure_solution 'SHELXS-97 (Sheldrick, 2008)'
_diffrn_ambient_temperature 200(2)
_diffrn_measured_fraction_theta_full 0.994
_diffrn_measured_fraction_theta_max 0.994
_diffrn_measurement_device_type 'Bruker APEX'
_diffrn_measurement_method '\w scans'
_diffrn_radiation_type MoK\a
_diffrn_radiation_wavelength 0.71073
_diffrn_reflns_av_R_equivalents 0.0744
_diffrn_reflns_av_unetI/netI 0.0496
_diffrn_reflns_Laue_measured_fraction_full 0.994
_diffrn_reflns_Laue_measured_fraction_max 0.994
_diffrn_reflns_limit_h_max 25
_diffrn_reflns_limit_h_min -25
_diffrn_reflns_limit_k_max 24
_diffrn_reflns_limit_k_min -25
_diffrn_reflns_limit_l_max 11
_diffrn_reflns_limit_l_min -11
_diffrn_reflns_number 23578
_diffrn_reflns_point_group_measured_fraction_full 0.994
_diffrn_reflns_point_group_measured_fraction_max 0.994
_diffrn_reflns_theta_full 25.128
_diffrn_reflns_theta_max 25.128
_diffrn_reflns_theta_min 0.942
_exptl_absorpt_coefficient_mu 6.762
_exptl_absorpt_correction_T_max 0.6488
_exptl_absorpt_correction_T_min 0.5103
_exptl_absorpt_correction_type multi-scan
_exptl_absorpt_process_details
;
Sheldrick, G. M. (2008). <i>SADABS</i>. University of G\"ottingen, Germany.
;
_exptl_crystal_colour colourless
_exptl_crystal_density_diffrn 1.644
_exptl_crystal_description polyhedron
_exptl_crystal_F_000 2160
_exptl_crystal_size_max 0.180
_exptl_crystal_size_mid 0.090
_exptl_crystal_size_min 0.080
_refine_diff_density_max 0.987
_refine_diff_density_min -1.463
_refine_diff_density_rms 0.124
_refine_ls_extinction_method none
_refine_ls_goodness_of_fit_ref 1.119
_refine_ls_hydrogen_treatment constr
_refine_ls_matrix_type full
_refine_ls_number_parameters 246
_refine_ls_number_reflns 3941
_refine_ls_number_restraints 236
_refine_ls_restrained_S_all 1.107
_refine_ls_R_factor_all 0.0611
_refine_ls_R_factor_gt 0.0456
_refine_ls_shift/su_max 0.001
_refine_ls_shift/su_mean 0.000
_refine_ls_structure_factor_coef Fsqd
_refine_ls_weighting_details 'w=1/[\s^2^(Fo^2^)+(0.0184P)^2^+17.8399P] where P=(Fo^2^+2Fc^2^)/3'
_refine_ls_weighting_scheme calc
_refine_ls_wR_factor_gt 0.0782
_refine_ls_wR_factor_ref 0.0828
_reflns_Friedel_coverage 0.000
_reflns_number_gt 3247
_reflns_number_total 3941
_reflns_threshold_expression 'I > 2\s(I)'
_cod_data_source_file om6b00023_si_003.cif
_cod_data_source_block dr48
_cod_original_cell_volume 4436(2)
_cod_original_sg_symbol_H-M 'P 42/n'
_cod_database_code 4088360
_shelx_shelxl_version_number 2014/7
_shelx_space_group_comment
; 
The symmetry employed for this shelxl refinement is uniquely defined 
by the following loop, which should always be used as a source of 
symmetry information in preference to the above space-group names. 
They are only intended as comments. 
;
_shelx_estimated_absorpt_t_min 0.376
_shelx_estimated_absorpt_t_max 0.614

loop_
_space_group_symop_operation_xyz
'x, y, z'
'-x+1/2, -y+1/2, z'
'-y, x+1/2, z+1/2'
'y+1/2, -x, z+1/2'
'-x, -y, -z'
'x-1/2, y-1/2, -z'
'y, -x-1/2, -z-1/2'
'-y-1/2, x, -z-1/2'

loop_
_atom_site_label
_atom_site_type_symbol
_atom_site_fract_x
_atom_site_fract_y
_atom_site_fract_z
_atom_site_U_iso_or_equiv
_atom_site_adp_type
_atom_site_occupancy
_atom_site_site_symmetry_order
_atom_site_calc_flag
_atom_site_refinement_flags_posn
_atom_site_refinement_flags_adp
_atom_site_refinement_flags_occupancy
_atom_site_disorder_assembly
_atom_site_disorder_group
Au1 Au 0.72729(2) 0.49800(2) -0.79585(3) 0.03415(11) Uani 1 1 d . U . . .
Cl1 Cl 0.62352(11) 0.49438(18) -0.8387(3) 0.0707(9) Uani 1 1 d . U . . .
C1 C 0.8178(4) 0.4978(4) -0.7482(7) 0.0244(16) Uani 1 1 d . U . . .
N2 N 0.8645(3) 0.4963(4) -0.8413(7) 0.0317(16) Uani 1 1 d D U . . .
C3 C 0.9280(4) 0.4812(5) -0.8002(9) 0.041(2) Uani 1 1 d D U . . .
H3A H 0.9539 0.5187 -0.8102 0.050 Uiso 1 1 calc R U . A 1
H3B H 0.9444 0.4496 -0.8660 0.050 Uiso 1 1 calc R U . A 1
C4 C 0.9344(12) 0.4575(12) -0.6539(13) 0.042(4) Uani 0.525(13) 1 d D U P B 1
H4 H 0.9783 0.4634 -0.6241 0.050 Uiso 0.525(13) 1 calc R U P B 1
O4 O 0.9215(6) 0.3989(6) -0.6439(13) 0.048(4) Uani 0.525(13) 1 d D U P B 1
H4A H 0.8916 0.3940 -0.5883 0.073 Uiso 0.525(13) 1 calc R U P B 1
C5 C 0.8945(3) 0.4934(5) -0.5565(9) 0.035(2) Uani 1 1 d D U . . .
H5A H 0.8949 0.4740 -0.4621 0.042 Uiso 1 1 calc R U . B 1
H5B H 0.9107 0.5361 -0.5473 0.042 Uiso 1 1 calc R U . B 1
N6 N 0.8307(3) 0.4951(3) -0.6114(6) 0.0243(14) Uani 1 1 d D U . . .
C11 C 0.8558(4) 0.5112(5) -0.9960(10) 0.043(2) Uani 1 1 d . U . . .
C12 C 0.8221(6) 0.4573(6) -1.0644(12) 0.073(3) Uani 1 1 d . U . . .
H12A H 0.7826 0.4505 -1.0162 0.110 Uiso 1 1 calc R U . . .
H12B H 0.8144 0.4668 -1.1637 0.110 Uiso 1 1 calc R U . . .
H12C H 0.8476 0.4199 -1.0573 0.110 Uiso 1 1 calc R U . . .
C13 C 0.8194(5) 0.5710(5) -1.0126(11) 0.058(3) Uani 1 1 d . U . . .
H13A H 0.7793 0.5670 -0.9652 0.088 Uiso 1 1 calc R U . . .
H13B H 0.8426 0.6053 -0.9705 0.088 Uiso 1 1 calc R U . . .
H13C H 0.8127 0.5794 -1.1129 0.088 Uiso 1 1 calc R U . . .
C14 C 0.9164(5) 0.5210(7) -1.0711(11) 0.078(4) Uani 1 1 d . U . . .
H14A H 0.9085 0.5304 -1.1704 0.117 Uiso 1 1 calc R U . . .
H14B H 0.9386 0.5556 -1.0276 0.117 Uiso 1 1 calc R U . . .
H14C H 0.9416 0.4834 -1.0643 0.117 Uiso 1 1 calc R U . . .
C21 C 0.7826(3) 0.5020(5) -0.5102(10) 0.0238(15) Uani 1 1 d . U . . .
C22 C 0.7543(4) 0.4484(4) -0.4538(10) 0.0303(19) Uani 1 1 d . U . . .
C23 C 0.7073(4) 0.4568(5) -0.3548(11) 0.044(2) Uani 1 1 d . U . . .
H23 H 0.6865 0.4219 -0.3166 0.053 Uiso 1 1 calc R U . . .
C24 C 0.6911(5) 0.5151(5) -0.3123(11) 0.050(3) Uani 1 1 d . U . . .
H24 H 0.6592 0.5201 -0.2444 0.060 Uiso 1 1 calc R U . . .
C25 C 0.7196(4) 0.5661(4) -0.3652(10) 0.039(2) Uani 1 1 d . U . . .
H25 H 0.7072 0.6060 -0.3339 0.047 Uiso 1 1 calc R U . . .
C26 C 0.7667(4) 0.5606(4) -0.4649(9) 0.0263(18) Uani 1 1 d . U . . .
C27 C 0.7725(5) 0.3845(4) -0.4999(10) 0.039(2) Uani 1 1 d . U . . .
H27 H 0.8034 0.3890 -0.5776 0.046 Uiso 1 1 calc R U . . .
C29 C 0.7957(4) 0.6182(4) -0.5278(10) 0.036(2) Uani 1 1 d . U . . .
H29 H 0.8267 0.6038 -0.5988 0.043 Uiso 1 1 calc R U . . .
C271 C 0.8029(6) 0.3476(5) -0.3831(13) 0.068(4) Uani 1 1 d . U . . .
H27A H 0.8138 0.3064 -0.4183 0.102 Uiso 1 1 calc R U . . .
H27B H 0.8403 0.3690 -0.3516 0.102 Uiso 1 1 calc R U . . .
H27C H 0.7740 0.3435 -0.3040 0.102 Uiso 1 1 calc R U . . .
C272 C 0.7188(6) 0.3482(6) -0.5568(15) 0.089(5) Uani 1 1 d . U . . .
H27D H 0.7330 0.3069 -0.5853 0.134 Uiso 1 1 calc R U . . .
H27E H 0.6870 0.3441 -0.4837 0.134 Uiso 1 1 calc R U . . .
H27F H 0.7013 0.3697 -0.6384 0.134 Uiso 1 1 calc R U . . .
C291 C 0.8308(6) 0.6548(5) -0.4196(12) 0.065(3) Uani 1 1 d . U . . .
H29A H 0.8489 0.6915 -0.4639 0.097 Uiso 1 1 calc R U . . .
H29B H 0.8026 0.6675 -0.3442 0.097 Uiso 1 1 calc R U . . .
H29C H 0.8640 0.6291 -0.3801 0.097 Uiso 1 1 calc R U . . .
C292 C 0.7497(5) 0.6588(5) -0.6060(12) 0.059(3) Uani 1 1 d . U . . .
H29D H 0.7275 0.6338 -0.6757 0.088 Uiso 1 1 calc R U . . .
H29E H 0.7201 0.6764 -0.5389 0.088 Uiso 1 1 calc R U . . .
H29F H 0.7719 0.6923 -0.6537 0.088 Uiso 1 1 calc R U . . .
C4B C 0.9321(13) 0.4526(14) -0.6548(13) 0.041(5) Uani 0.475(13) 1 d D U P B 2
H4B H 0.9111 0.4114 -0.6590 0.049 Uiso 0.475(13) 1 calc R U P B 2
O4B O 0.9918(5) 0.4427(6) -0.6214(12) 0.035(4) Uani 0.475(13) 1 d D U P B 2
H4B1 H 0.9941 0.4140 -0.5619 0.053 Uiso 0.475(13) 1 calc R U P B 2

loop_
_atom_site_aniso_label
_atom_site_aniso_U_11
_atom_site_aniso_U_22
_atom_site_aniso_U_33
_atom_site_aniso_U_23
_atom_site_aniso_U_13
_atom_site_aniso_U_12
Au1 0.02718(19) 0.0423(2) 0.03304(17) -0.0044(2) -0.00862(16) 0.0040(2)
Cl1 0.0313(13) 0.099(2) 0.081(2) -0.014(2) -0.0198(13) 0.0069(16)
C1 0.027(3) 0.026(4) 0.020(3) -0.001(3) 0.000(2) -0.002(3)
N2 0.030(3) 0.044(4) 0.021(3) -0.001(3) -0.001(2) 0.003(3)
C3 0.033(4) 0.061(6) 0.030(4) 0.000(4) -0.002(3) 0.012(4)
C4 0.028(7) 0.065(7) 0.032(6) 0.001(5) 0.000(5) 0.014(6)
O4 0.050(8) 0.059(6) 0.036(7) -0.004(5) 0.009(6) 0.014(5)
C5 0.021(3) 0.057(5) 0.026(4) -0.001(4) -0.004(3) 0.004(3)
N6 0.019(3) 0.036(4) 0.018(3) -0.001(3) -0.004(2) -0.001(3)
C11 0.044(5) 0.067(6) 0.019(4) 0.003(4) 0.001(3) 0.011(4)
C12 0.096(8) 0.086(7) 0.037(6) -0.010(5) -0.009(6) 0.005(6)
C13 0.071(7) 0.072(6) 0.033(6) 0.017(5) 0.011(5) 0.014(5)
C14 0.062(6) 0.133(11) 0.039(6) 0.015(6) 0.015(5) 0.010(6)
C21 0.019(3) 0.031(3) 0.021(3) -0.002(3) -0.004(3) -0.001(3)
C22 0.024(4) 0.036(4) 0.030(4) 0.005(3) -0.004(3) -0.006(3)
C23 0.037(5) 0.052(5) 0.044(5) 0.008(4) 0.010(4) -0.008(4)
C24 0.044(5) 0.058(5) 0.049(6) 0.006(4) 0.017(5) -0.003(4)
C25 0.036(5) 0.044(5) 0.037(5) -0.004(4) 0.009(4) 0.001(4)
C26 0.025(4) 0.028(3) 0.026(4) 0.001(3) 0.001(3) 0.004(3)
C27 0.044(5) 0.037(4) 0.035(5) -0.003(3) -0.008(4) -0.002(4)
C29 0.047(5) 0.031(4) 0.030(5) -0.004(3) 0.016(4) 0.001(3)
C271 0.087(8) 0.051(6) 0.066(7) 0.005(5) -0.032(7) 0.005(6)
C272 0.101(9) 0.054(7) 0.113(11) -0.001(7) -0.057(8) -0.018(6)
C291 0.084(8) 0.056(7) 0.055(6) -0.007(5) -0.001(6) -0.022(6)
C292 0.070(7) 0.047(6) 0.059(7) 0.009(5) 0.007(5) 0.011(5)
C4B 0.025(6) 0.066(11) 0.031(6) 0.003(5) 0.000(4) 0.009(6)
O4B 0.025(6) 0.053(8) 0.028(7) 0.005(6) 0.001(5) 0.005(5)

loop_
_atom_type_symbol
_atom_type_description
_atom_type_scat_dispersion_real
_atom_type_scat_dispersion_imag
_atom_type_scat_source
C C 0.0033 0.0016 'International Tables Vol C Tables 4.2.6.8 and 6.1.1.4'
H H 0.0000 0.0000 'International Tables Vol C Tables 4.2.6.8 and 6.1.1.4'
N N 0.0061 0.0033 'International Tables Vol C Tables 4.2.6.8 and 6.1.1.4'
O O 0.0106 0.0060 'International Tables Vol C Tables 4.2.6.8 and 6.1.1.4'
Cl Cl 0.1484 0.1585 'International Tables Vol C Tables 4.2.6.8 and 6.1.1.4'
Au Au -2.0133 8.8022 'International Tables Vol C Tables 4.2.6.8 and 6.1.1.4'

loop_
_geom_angle_atom_site_label_1
_geom_angle_atom_site_label_2
_geom_angle_atom_site_label_3
_geom_angle
C1 Au1 Cl1 176.5(2)
N6 C1 N2 119.1(7)
N6 C1 Au1 115.0(5)
N2 C1 Au1 125.7(5)
C1 N2 C3 122.3(6)
C1 N2 C11 122.8(6)
C3 N2 C11 114.9(6)
N2 C3 C4 114.4(11)
N2 C3 C4B 112.9(11)
N2 C3 H3A 108.7
C4 C3 H3A 108.7
N2 C3 H3B 108.7
C4 C3 H3B 108.7
H3A C3 H3B 107.6
O4 C4 C5 109.9(17)
O4 C4 C3 112.6(18)
C5 C4 C3 110.4(10)
O4 C4 H4 107.9
C5 C4 H4 107.9
C3 C4 H4 107.9
C4 O4 H4A 109.5
N6 C5 C4 109.6(12)
N6 C5 C4B 107.2(13)
N6 C5 H5A 109.8
C4 C5 H5A 109.8
N6 C5 H5B 109.8
C4 C5 H5B 109.8
H5A C5 H5B 108.2
C1 N6 C21 120.2(6)
C1 N6 C5 122.8(6)
C21 N6 C5 116.5(6)
C14 C11 N2 112.5(8)
C14 C11 C12 108.8(9)
N2 C11 C12 108.2(9)
C14 C11 C13 106.3(10)
N2 C11 C13 110.1(8)
C12 C11 C13 111.0(9)
C11 C12 H12A 109.5
C11 C12 H12B 109.5
H12A C12 H12B 109.5
C11 C12 H12C 109.5
H12A C12 H12C 109.5
H12B C12 H12C 109.5
C11 C13 H13A 109.5
C11 C13 H13B 109.5
H13A C13 H13B 109.5
C11 C13 H13C 109.5
H13A C13 H13C 109.5
H13B C13 H13C 109.5
C11 C14 H14A 109.5
C11 C14 H14B 109.5
H14A C14 H14B 109.5
C11 C14 H14C 109.5
H14A C14 H14C 109.5
H14B C14 H14C 109.5
C26 C21 C22 121.7(8)
C26 C21 N6 119.3(8)
C22 C21 N6 118.9(8)
C23 C22 C21 117.5(9)
C23 C22 C27 120.5(9)
C21 C22 C27 122.0(8)
C24 C23 C22 120.4(10)
C24 C23 H23 119.8
C22 C23 H23 119.8
C25 C24 C23 121.4(10)
C25 C24 H24 119.3
C23 C24 H24 119.3
C24 C25 C26 120.9(9)
C24 C25 H25 119.5
C26 C25 H25 119.5
C21 C26 C25 118.0(8)
C21 C26 C29 121.8(8)
C25 C26 C29 120.0(8)
C22 C27 C272 112.6(9)
C22 C27 C271 112.5(8)
C272 C27 C271 108.8(9)
C22 C27 H27 107.5
C272 C27 H27 107.5
C271 C27 H27 107.5
C291 C29 C26 111.8(8)
C291 C29 C292 111.2(9)
C26 C29 C292 113.4(8)
C291 C29 H29 106.7
C26 C29 H29 106.7
C292 C29 H29 106.7
C27 C271 H27A 109.5
C27 C271 H27B 109.5
H27A C271 H27B 109.5
C27 C271 H27C 109.5
H27A C271 H27C 109.5
H27B C271 H27C 109.5
C27 C272 H27D 109.5
C27 C272 H27E 109.5
H27D C272 H27E 109.5
C27 C272 H27F 109.5
H27D C272 H27F 109.5
H27E C272 H27F 109.5
C29 C291 H29A 109.5
C29 C291 H29B 109.5
H29A C291 H29B 109.5
C29 C291 H29C 109.5
H29A C291 H29C 109.5
H29B C291 H29C 109.5
C29 C292 H29D 109.5
C29 C292 H29E 109.5
H29D C292 H29E 109.5
C29 C292 H29F 109.5
H29D C292 H29F 109.5
H29E C292 H29F 109.5
O4B C4B C3 109.6(17)
O4B C4B C5 117(2)
C3 C4B C5 107.1(11)
O4B C4B H4B 107.5
C3 C4B H4B 107.5
C5 C4B H4B 107.5
C4B O4B H4B1 109.5

loop_
_geom_bond_atom_site_label_1
_geom_bond_atom_site_label_2
_geom_bond_distance
Au1 C1 2.008(8)
Au1 Cl1 2.280(2)
C1 N6 1.331(9)
C1 N2 1.342(9)
N2 C3 1.464(9)
N2 C11 1.515(11)
C3 C4 1.488(13)
C3 C4B 1.515(15)
C3 H3A 0.9900
C3 H3B 0.9900
C4 O4 1.30(3)
C4 C5 1.484(13)
C4 H4 1.0000
O4 H4A 0.8400
C5 N6 1.476(9)
C5 C4B 1.520(15)
C5 H5A 0.9900
C5 H5B 0.9900
N6 C21 1.423(10)
C11 C14 1.506(13)
C11 C12 1.520(15)
C11 C13 1.523(14)
C12 H12A 0.9800
C12 H12B 0.9800
C12 H12C 0.9800
C13 H13A 0.9800
C13 H13B 0.9800
C13 H13C 0.9800
C14 H14A 0.9800
C14 H14B 0.9800
C14 H14C 0.9800
C21 C26 1.380(12)
C21 C22 1.416(13)
C22 C23 1.396(12)
C22 C27 1.500(13)
C23 C24 1.369(14)
C23 H23 0.9500
C24 C25 1.357(13)
C24 H24 0.9500
C25 C26 1.397(12)
C25 H25 0.9500
C26 C29 1.515(12)
C27 C272 1.501(14)
C27 C271 1.516(13)
C27 H27 1.0000
C29 C291 1.503(13)
C29 C292 1.519(14)
C29 H29 1.0000
C271 H27A 0.9800
C271 H27B 0.9800
C271 H27C 0.9800
C272 H27D 0.9800
C272 H27E 0.9800
C272 H27F 0.9800
C291 H29A 0.9800
C291 H29B 0.9800
C291 H29C 0.9800
C292 H29D 0.9800
C292 H29E 0.9800
C292 H29F 0.9800
C4B O4B 1.35(3)
C4B H4B 1.0000
O4B H4B1 0.8400

loop_
_geom_torsion_atom_site_label_1
_geom_torsion_atom_site_label_2
_geom_torsion_atom_site_label_3
_geom_torsion_atom_site_label_4
_geom_torsion
N6 C1 N2 C3 10.8(13)
Au1 C1 N2 C3 -164.7(7)
N6 C1 N2 C11 -168.2(9)
Au1 C1 N2 C11 16.3(13)
C1 N2 C3 C4 9.8(17)
C11 N2 C3 C4 -171.1(14)
C1 N2 C3 C4B 14.2(18)
C11 N2 C3 C4B -166.7(15)
N2 C3 C4 O4 81.6(14)
N2 C3 C4 C5 -42(3)
O4 C4 C5 N6 -72.6(14)
C3 C4 C5 N6 52(2)
N2 C1 N6 C21 174.4(8)
Au1 C1 N6 C21 -9.6(11)
N2 C1 N6 C5 2.9(13)
Au1 C1 N6 C5 179.0(6)
C4 C5 N6 C1 -35.3(15)
C4B C5 N6 C1 -39.0(15)
C4 C5 N6 C21 152.9(12)
C4B C5 N6 C21 149.2(13)
C1 N2 C11 C14 166.5(10)
C3 N2 C11 C14 -12.6(13)
C1 N2 C11 C12 -73.3(11)
C3 N2 C11 C12 107.6(9)
C1 N2 C11 C13 48.2(12)
C3 N2 C11 C13 -130.9(9)
C1 N6 C21 C26 -87.5(10)
C5 N6 C21 C26 84.5(10)
C1 N6 C21 C22 95.5(10)
C5 N6 C21 C22 -92.5(10)
C26 C21 C22 C23 3.0(12)
N6 C21 C22 C23 180.0(8)
C26 C21 C22 C27 -178.4(9)
N6 C21 C22 C27 -1.4(12)
C21 C22 C23 C24 -1.7(14)
C27 C22 C23 C24 179.6(9)
C22 C23 C24 C25 0.4(16)
C23 C24 C25 C26 -0.2(16)
C22 C21 C26 C25 -2.8(12)
N6 C21 C26 C25 -179.8(8)
C22 C21 C26 C29 -178.3(9)
N6 C21 C26 C29 4.7(12)
C24 C25 C26 C21 1.4(14)
C24 C25 C26 C29 177.0(9)
C23 C22 C27 C272 55.9(12)
C21 C22 C27 C272 -122.6(10)
C23 C22 C27 C271 -67.5(12)
C21 C22 C27 C271 113.9(10)
C21 C26 C29 C291 -118.4(10)
C25 C26 C29 C291 66.2(12)
C21 C26 C29 C292 115.0(10)
C25 C26 C29 C292 -60.4(12)
N2 C3 C4B O4B -177.1(15)
N2 C3 C4B C5 -49(3)
N6 C5 C4B O4B -177.6(18)
N6 C5 C4B C3 59(2)
